data_4027796
loop_
_publ_author_name
'Tarik Legdali'
'Amandine Roux'
'Carlos Platas-Iglesias'
'Franck Camerel'
'Aline M. Nonat'
'Lo\"ic J. Charbonni\`ere'

_publ_section_title
;
 Substitution-Assisted Stereochemical Control of Bispidone-Based Ligands
;
_journal_name_full 'Journal of Organic Chemistry'
_journal_page_first 11167
_journal_page_last 11176
_journal_paper_doi 10.1021/jo302248c
_journal_volume 77
_journal_year 2012
_chemical_formula_moiety 'C29 H34 N4 O9'
_chemical_formula_sum 'C29 H34 N4 O9'
_chemical_formula_weight 582.60
_chemical_name_systematic
;
 ?
;
_space_group_IT_number 43
_symmetry_cell_setting orthorhombic
_symmetry_space_group_name_Hall 'F 2 -2d'
_symmetry_space_group_name_H-M 'F d d 2'
_atom_sites_solution_hydrogens geom
_atom_sites_solution_primary direct
_atom_sites_solution_secondary difmap
_audit_creation_method SHELXL-97
_cell_angle_alpha 90.00
_cell_angle_beta 90.00
_cell_angle_gamma 90.00
_cell_formula_units_Z 16
_cell_length_a 36.2985(6)
_cell_length_b 34.2014(8)
_cell_length_c 9.2314(2)
_cell_measurement_reflns_used 12304
_cell_measurement_temperature 173(2)
_cell_measurement_theta_max 27.485
_cell_measurement_theta_min 0.998
_cell_volume 11460.4(4)
_computing_cell_refinement 'Denzo (Nonius B.V., 1998)'
_computing_data_collection 'Collect (Nonius B.V., 1998)'
_computing_data_reduction 'Denzo (Nonius B.V., 1998)'
_computing_molecular_graphics 'PLATON 98 (Spek, 1998)'
_computing_publication_material 'SHELXL-97 (Sheldrick, 1997)'
_computing_structure_refinement 'SHELXL-97 (Sheldrick, 1997)'
_computing_structure_solution 'SHELXS-97 (Sheldrick, 1997)'
_diffrn_ambient_temperature 173(2)
_diffrn_measured_fraction_theta_full 0.999
_diffrn_measured_fraction_theta_max 0.999
_diffrn_measurement_device_type KappaCCD
_diffrn_measurement_method 'phi and omega scans'
_diffrn_radiation_monochromator graphite
_diffrn_radiation_source ' sealed tube'
_diffrn_radiation_type MoK\a
_diffrn_radiation_wavelength 0.71073
_diffrn_reflns_av_R_equivalents 0.0738
_diffrn_reflns_av_sigmaI/netI 0.0468
_diffrn_reflns_limit_h_max 43
_diffrn_reflns_limit_h_min -46
_diffrn_reflns_limit_k_max 44
_diffrn_reflns_limit_k_min -44
_diffrn_reflns_limit_l_max 9
_diffrn_reflns_limit_l_min -11
_diffrn_reflns_number 21205
_diffrn_reflns_theta_full 27.48
_diffrn_reflns_theta_max 27.48
_diffrn_reflns_theta_min 1.64
_exptl_absorpt_coefficient_mu 0.101
_exptl_absorpt_correction_type none
_exptl_crystal_colour colorless
_exptl_crystal_density_diffrn 1.351
_exptl_crystal_description prism
_exptl_crystal_F_000 4928
_exptl_crystal_size_max 0.40
_exptl_crystal_size_mid 0.35
_exptl_crystal_size_min 0.30
_refine_diff_density_max 0.204
_refine_diff_density_min -0.263
_refine_diff_density_rms 0.064
_refine_ls_abs_structure_details 'Flack H D (1983), Acta Cryst. A39, 876-881'
_refine_ls_abs_structure_Flack 1.4(8)
_refine_ls_extinction_method none
_refine_ls_goodness_of_fit_ref 1.073
_refine_ls_hydrogen_treatment constr
_refine_ls_matrix_type full
_refine_ls_number_parameters 383
_refine_ls_number_reflns 5905
_refine_ls_number_restraints 1
_refine_ls_restrained_S_all 1.073
_refine_ls_R_factor_all 0.0490
_refine_ls_R_factor_gt 0.0435
_refine_ls_shift/su_max 0.001
_refine_ls_shift/su_mean 0.000
_refine_ls_structure_factor_coef Fsqd
_refine_ls_weighting_details 'calc w=1/[\s^2^(Fo^2^)+(0.0668P)^2^+6.5701P] where P=(Fo^2^+2Fc^2^)/3'
_refine_ls_weighting_scheme calc
_refine_ls_wR_factor_gt 0.1086
_refine_ls_wR_factor_ref 0.1164
_reflns_number_gt 5407
_reflns_number_total 5905
_reflns_threshold_expression I>2sigma(I)
_cod_data_source_file jo302248c_si_003.cif
_cod_data_source_block lcan110408
_cod_original_sg_symbol_Hall 'F 2 -2d '
_cod_original_sg_symbol_H-M ' F d d 2 '
_cod_database_code 4027796

loop_
_symmetry_equiv_pos_as_xyz
'x, y, z'
'-x, -y, z'
'-x+1/4, y+1/4, z+1/4'
'x+3/4, -y+3/4, z+1/4'
'x, y+1/2, z+1/2'
'-x, -y+1/2, z+1/2'
'-x+1/4, y+3/4, z+3/4'
'x+3/4, -y+5/4, z+3/4'
'x+1/2, y, z+1/2'
'-x+1/2, -y, z+1/2'
'-x+3/4, y+1/4, z+3/4'
'x+5/4, -y+3/4, z+3/4'
'x+1/2, y+1/2, z'
'-x+1/2, -y+1/2, z'
'-x+3/4, y+3/4, z+1/4'
'x+5/4, -y+5/4, z+1/4'

loop_
_atom_site_label
_atom_site_type_symbol
_atom_site_fract_x
_atom_site_fract_y
_atom_site_fract_z
_atom_site_U_iso_or_equiv
_atom_site_adp_type
_atom_site_occupancy
_atom_site_symmetry_multiplicity
_atom_site_calc_flag
_atom_site_refinement_flags
C1 C 0.48506(5) 0.91955(5) 0.3126(2) 0.0222(4) Uani 1 1 d .
C2 C 0.49497(5) 0.91665(5) 0.4779(2) 0.0217(4) Uani 1 1 d .
H2 H 0.5210 0.9262 0.4827 0.026 Uiso 1 1 calc R
C3 C 0.52522(5) 0.85363(5) 0.4568(2) 0.0235(4) Uani 1 1 d .
H3 H 0.5192 0.8258 0.4798 0.028 Uiso 1 1 calc R
C4 C 0.52227(5) 0.85675(5) 0.2865(2) 0.0243(4) Uani 1 1 d .
C5 C 0.55202(5) 0.88233(5) 0.2093(2) 0.0255(4) Uani 1 1 d .
H5A H 0.5768 0.8710 0.2253 0.031 Uiso 1 1 calc R
H5B H 0.5472 0.8829 0.1037 0.031 Uiso 1 1 calc R
C6 C 0.51661(5) 0.94223(5) 0.2344(2) 0.0240(4) Uani 1 1 d .
H6A H 0.5123 0.9426 0.1285 0.029 Uiso 1 1 calc R
H6B H 0.5178 0.9695 0.2697 0.029 Uiso 1 1 calc R
C7 C 0.48630(5) 0.87811(5) 0.2483(2) 0.0232(4) Uani 1 1 d .
C8 C 0.44755(5) 0.93677(5) 0.2745(2) 0.0235(4) Uani 1 1 d .
C9 C 0.38375(5) 0.93126(7) 0.3170(3) 0.0404(5) Uani 1 1 d .
H9A H 0.3834 0.9595 0.2984 0.061 Uiso 1 1 calc R
H9B H 0.3676 0.9253 0.3991 0.061 Uiso 1 1 calc R
H9C H 0.3750 0.9173 0.2308 0.061 Uiso 1 1 calc R
C10 C 0.47443(5) 0.94359(5) 0.5804(2) 0.0237(4) Uani 1 1 d .
C11 C 0.47367(5) 0.93614(6) 0.7289(2) 0.0291(4) Uani 1 1 d .
H11 H 0.4832 0.9123 0.7666 0.035 Uiso 1 1 calc R
C12 C 0.45882(6) 0.96413(7) 0.8208(3) 0.0340(5) Uani 1 1 d .
H12 H 0.4580 0.9598 0.9225 0.041 Uiso 1 1 calc R
C13 C 0.44519(6) 0.99853(6) 0.7615(3) 0.0355(5) Uani 1 1 d .
H13 H 0.4349 1.0183 0.8213 0.043 Uiso 1 1 calc R
C14 C 0.44702(5) 1.00308(6) 0.6129(3) 0.0316(5) Uani 1 1 d .
H14 H 0.4376 1.0266 0.5726 0.038 Uiso 1 1 calc R
C15 C 0.46270(5) 0.85607(6) 0.5542(2) 0.0267(4) Uani 1 1 d .
H15A H 0.4571 0.8398 0.4684 0.032 Uiso 1 1 calc R
H15B H 0.4424 0.8751 0.5669 0.032 Uiso 1 1 calc R
C16 C 0.46559(6) 0.83039(6) 0.6873(3) 0.0309(4) Uani 1 1 d .
C17 C 0.43279(6) 0.78634(6) 0.8357(3) 0.0366(5) Uani 1 1 d .
H17A H 0.4355 0.8016 0.9261 0.044 Uiso 1 1 calc R
H17B H 0.4529 0.7669 0.8306 0.044 Uiso 1 1 calc R
C18 C 0.39619(8) 0.76641(9) 0.8320(4) 0.0597(8) Uani 1 1 d .
H18A H 0.3766 0.7861 0.8325 0.090 Uiso 1 1 calc R
H18B H 0.3937 0.7495 0.9172 0.090 Uiso 1 1 calc R
H18C H 0.3943 0.7506 0.7439 0.090 Uiso 1 1 calc R
C19 C 0.56361(5) 0.86010(5) 0.5174(2) 0.0267(4) Uani 1 1 d .
C20 C 0.57019(6) 0.88118(6) 0.6433(3) 0.0330(5) Uani 1 1 d .
H20 H 0.5506 0.8942 0.6916 0.040 Uiso 1 1 calc R
C21 C 0.60579(6) 0.88287(7) 0.6975(3) 0.0401(5) Uani 1 1 d .
H21 H 0.6110 0.8972 0.7832 0.048 Uiso 1 1 calc R
C22 C 0.63375(6) 0.86332(7) 0.6251(3) 0.0410(5) Uani 1 1 d .
H22 H 0.6584 0.8640 0.6595 0.049 Uiso 1 1 calc R
C23 C 0.62466(6) 0.84289(6) 0.5018(3) 0.0369(5) Uani 1 1 d .
H23 H 0.6438 0.8294 0.4523 0.044 Uiso 1 1 calc R
C24 C 0.51925(5) 0.81556(6) 0.2229(2) 0.0284(4) Uani 1 1 d .
C25 C 0.52933(8) 0.77533(7) 0.0194(3) 0.0467(6) Uani 1 1 d .
H25A H 0.5502 0.7580 0.0406 0.070 Uiso 1 1 calc R
H25B H 0.5279 0.7799 -0.0853 0.070 Uiso 1 1 calc R
H25C H 0.5064 0.7631 0.0528 0.070 Uiso 1 1 calc R
C26 C 0.58469(5) 0.94371(6) 0.2649(2) 0.0262(4) Uani 1 1 d .
H26A H 0.6025 0.9305 0.3297 0.031 Uiso 1 1 calc R
H26B H 0.5798 0.9699 0.3063 0.031 Uiso 1 1 calc R
C27 C 0.60275(5) 0.94910(6) 0.1190(2) 0.0272(4) Uani 1 1 d .
C28 C 0.65868(7) 0.97271(8) 0.0104(3) 0.0450(6) Uani 1 1 d .
H28A H 0.6512 0.9551 -0.0696 0.054 Uiso 1 1 calc R
H28B H 0.6849 0.9677 0.0325 0.054 Uiso 1 1 calc R
C29 C 0.65385(9) 1.01405(9) -0.0345(4) 0.0591(8) Uani 1 1 d .
H29A H 0.6281 1.0185 -0.0626 0.089 Uiso 1 1 calc R
H29B H 0.6700 1.0197 -0.1170 0.089 Uiso 1 1 calc R
H29C H 0.6602 1.0313 0.0464 0.089 Uiso 1 1 calc R
N1 N 0.49724(4) 0.87676(4) 0.53185(19) 0.0239(3) Uani 1 1 d .
N2 N 0.55062(4) 0.92174(4) 0.26777(19) 0.0249(3) Uani 1 1 d .
N3 N 0.46119(4) 0.97652(5) 0.5223(2) 0.0262(3) Uani 1 1 d .
N4 N 0.59051(5) 0.84077(5) 0.4472(2) 0.0312(4) Uani 1 1 d .
O1 O 0.46353(4) 0.86528(4) 0.16677(18) 0.0341(3) Uani 1 1 d .
O2 O 0.42085(4) 0.91903(4) 0.35034(17) 0.0277(3) Uani 1 1 d .
O3 O 0.44240(4) 0.96145(4) 0.18330(17) 0.0307(3) Uani 1 1 d .
O4 O 0.43382(4) 0.81194(4) 0.71082(18) 0.0343(3) Uani 1 1 d .
O5 O 0.49220(5) 0.82656(7) 0.7607(3) 0.0686(7) Uani 1 1 d .
O6 O 0.53451(4) 0.81246(4) 0.09360(18) 0.0365(4) Uani 1 1 d .
O7 O 0.50367(5) 0.78932(4) 0.2847(2) 0.0401(4) Uani 1 1 d .
O8 O 0.63635(4) 0.96474(5) 0.13798(19) 0.0412(4) Uani 1 1 d .
O9 O 0.58970(4) 0.94004(5) 0.00469(18) 0.0371(4) Uani 1 1 d .

loop_
_atom_site_aniso_label
_atom_site_aniso_U_11
_atom_site_aniso_U_22
_atom_site_aniso_U_33
_atom_site_aniso_U_23
_atom_site_aniso_U_13
_atom_site_aniso_U_12
C1 0.0238(8) 0.0213(8) 0.0216(10) 0.0017(7) 0.0022(7) 0.0024(7)
C2 0.0209(8) 0.0205(8) 0.0236(10) 0.0006(7) 0.0028(7) 0.0002(6)
C3 0.0243(9) 0.0206(8) 0.0256(10) 0.0025(7) 0.0027(8) 0.0030(7)
C4 0.0255(9) 0.0195(8) 0.0279(11) -0.0003(7) 0.0044(8) 0.0018(7)
C5 0.0257(9) 0.0223(8) 0.0284(11) 0.0006(7) 0.0053(8) 0.0024(7)
C6 0.0271(9) 0.0214(8) 0.0233(10) 0.0024(7) 0.0054(8) 0.0017(7)
C7 0.0251(9) 0.0225(8) 0.0218(10) 0.0017(7) 0.0046(7) 0.0004(7)
C8 0.0257(9) 0.0224(8) 0.0226(10) -0.0014(7) 0.0010(8) 0.0024(7)
C9 0.0218(10) 0.0449(12) 0.0544(16) 0.0048(11) -0.0020(10) 0.0027(9)
C10 0.0195(8) 0.0253(9) 0.0262(10) -0.0011(7) 0.0045(7) -0.0036(7)
C11 0.0250(9) 0.0343(10) 0.0279(11) -0.0007(8) 0.0016(8) -0.0019(8)
C12 0.0308(10) 0.0474(12) 0.0240(11) -0.0080(9) 0.0050(8) -0.0056(9)
C13 0.0286(10) 0.0384(11) 0.0394(13) -0.0133(10) 0.0076(9) -0.0015(8)
C14 0.0269(9) 0.0261(9) 0.0418(13) -0.0060(9) 0.0059(9) -0.0012(8)
C15 0.0250(9) 0.0276(9) 0.0274(11) 0.0036(8) 0.0028(8) -0.0009(7)
C16 0.0300(10) 0.0296(10) 0.0331(12) 0.0037(8) 0.0010(9) -0.0013(8)
C17 0.0418(12) 0.0323(10) 0.0357(13) 0.0119(9) 0.0073(10) -0.0032(9)
C18 0.0558(16) 0.0619(17) 0.0615(19) 0.0298(15) -0.0059(14) -0.0263(13)
C19 0.0264(9) 0.0233(8) 0.0303(11) 0.0063(8) -0.0005(8) 0.0032(7)
C20 0.0325(10) 0.0311(10) 0.0353(13) -0.0004(9) -0.0006(9) 0.0054(8)
C21 0.0399(11) 0.0386(11) 0.0419(14) -0.0023(10) -0.0102(11) -0.0001(10)
C22 0.0266(10) 0.0433(12) 0.0530(16) 0.0063(11) -0.0068(10) -0.0022(9)
C23 0.0265(9) 0.0366(11) 0.0478(14) 0.0048(10) 0.0013(10) 0.0060(8)
C24 0.0249(9) 0.0255(9) 0.0346(12) -0.0032(8) -0.0011(8) 0.0060(7)
C25 0.0692(16) 0.0325(11) 0.0383(14) -0.0141(10) -0.0041(13) 0.0084(11)
C26 0.0255(9) 0.0278(9) 0.0254(10) 0.0007(8) 0.0014(8) -0.0010(7)
C27 0.0272(9) 0.0262(9) 0.0283(11) 0.0031(8) 0.0016(8) 0.0000(7)
C28 0.0364(11) 0.0528(14) 0.0458(15) 0.0017(12) 0.0129(11) -0.0082(10)
C29 0.0625(17) 0.0639(17) 0.0510(18) 0.0202(14) -0.0021(14) -0.0080(14)
N1 0.0235(7) 0.0218(7) 0.0265(9) 0.0041(6) 0.0037(7) 0.0008(6)
N2 0.0228(7) 0.0220(7) 0.0299(9) 0.0016(7) 0.0056(7) 0.0009(6)
N3 0.0223(7) 0.0243(7) 0.0321(9) -0.0025(7) 0.0045(7) 0.0001(6)
N4 0.0277(8) 0.0292(8) 0.0368(10) 0.0031(7) 0.0016(8) 0.0055(7)
O1 0.0333(7) 0.0323(7) 0.0368(9) -0.0078(6) -0.0050(7) 0.0028(6)
O2 0.0208(6) 0.0284(6) 0.0338(8) 0.0034(6) 0.0015(6) 0.0008(5)
O3 0.0326(7) 0.0315(7) 0.0280(8) 0.0053(6) 0.0017(6) 0.0077(6)
O4 0.0318(7) 0.0351(7) 0.0360(9) 0.0117(6) 0.0034(7) -0.0050(6)
O5 0.0465(10) 0.0894(15) 0.0698(15) 0.0540(12) -0.0245(10) -0.0252(10)
O6 0.0478(9) 0.0292(7) 0.0324(9) -0.0083(6) 0.0043(7) 0.0024(6)
O7 0.0472(9) 0.0230(7) 0.0502(11) -0.0027(7) 0.0091(8) -0.0040(6)
O8 0.0316(7) 0.0542(10) 0.0379(10) 0.0013(8) 0.0061(7) -0.0131(7)
O9 0.0399(8) 0.0449(8) 0.0266(8) 0.0049(7) 0.0018(7) -0.0066(7)

loop_
_atom_type_symbol
_atom_type_description
_atom_type_scat_dispersion_real
_atom_type_scat_dispersion_imag
_atom_type_scat_source
C C 0.0033 0.0016 'International Tables Vol C Tables 4.2.6.8 and 6.1.1.4'
H H 0.0000 0.0000 'International Tables Vol C Tables 4.2.6.8 and 6.1.1.4'
N N 0.0061 0.0033 'International Tables Vol C Tables 4.2.6.8 and 6.1.1.4'
O O 0.0106 0.0060 'International Tables Vol C Tables 4.2.6.8 and 6.1.1.4'

loop_
_geom_angle_atom_site_label_1
_geom_angle_atom_site_label_2
_geom_angle_atom_site_label_3
_geom_angle
C8 C1 C7 107.04(15)
C8 C1 C6 110.90(15)
C7 C1 C6 104.96(15)
C8 C1 C2 116.96(15)
C7 C1 C2 108.08(15)
C6 C1 C2 108.21(15)
N1 C2 C10 112.61(15)
N1 C2 C1 113.87(15)
C10 C2 C1 117.06(15)
N1 C2 H2 103.8
C10 C2 H2 103.8
C1 C2 H2 103.8
N1 C3 C19 112.58(16)
N1 C3 C4 112.85(15)
C19 C3 C4 114.80(16)
N1 C3 H3 105.2
C19 C3 H3 105.2
C4 C3 H3 105.2
C24 C4 C7 106.76(16)
C24 C4 C5 112.94(16)
C7 C4 C5 102.49(14)
C24 C4 C3 108.95(16)
C7 C4 C3 108.57(15)
C5 C4 C3 116.45(16)
N2 C5 C4 109.01(15)
N2 C5 H5A 109.9
C4 C5 H5A 109.9
N2 C5 H5B 109.9
C4 C5 H5B 109.9
H5A C5 H5B 108.3
N2 C6 C1 106.62(14)
N2 C6 H6A 110.4
C1 C6 H6A 110.4
N2 C6 H6B 110.4
C1 C6 H6B 110.4
H6A C6 H6B 108.6
O1 C7 C4 123.71(17)
O1 C7 C1 123.97(17)
C4 C7 C1 111.98(15)
O3 C8 O2 124.67(17)
O3 C8 C1 124.73(17)
O2 C8 C1 110.49(15)
O2 C9 H9A 109.5
O2 C9 H9B 109.5
H9A C9 H9B 109.5
O2 C9 H9C 109.5
H9A C9 H9C 109.5
H9B C9 H9C 109.5
N3 C10 C11 122.74(18)
N3 C10 C2 116.02(17)
C11 C10 C2 120.79(17)
C12 C11 C10 118.9(2)
C12 C11 H11 120.6
C10 C11 H11 120.6
C11 C12 C13 118.8(2)
C11 C12 H12 120.6
C13 C12 H12 120.6
C14 C13 C12 118.0(2)
C14 C13 H13 121.0
C12 C13 H13 121.0
N3 C14 C13 124.2(2)
N3 C14 H14 117.9
C13 C14 H14 117.9
N1 C15 C16 109.75(17)
N1 C15 H15A 109.7
C16 C15 H15A 109.7
N1 C15 H15B 109.7
C16 C15 H15B 109.7
H15A C15 H15B 108.2
O5 C16 O4 124.0(2)
O5 C16 C15 125.7(2)
O4 C16 C15 110.32(18)
O4 C17 C18 106.3(2)
O4 C17 H17A 110.5
C18 C17 H17A 110.5
O4 C17 H17B 110.5
C18 C17 H17B 110.5
H17A C17 H17B 108.7
C17 C18 H18A 109.5
C17 C18 H18B 109.5
H18A C18 H18B 109.5
C17 C18 H18C 109.5
H18A C18 H18C 109.5
H18B C18 H18C 109.5
N4 C19 C20 122.24(19)
N4 C19 C3 114.65(18)
C20 C19 C3 122.84(18)
C21 C20 C19 118.9(2)
C21 C20 H20 120.5
C19 C20 H20 120.5
C20 C21 C22 119.2(2)
C20 C21 H21 120.4
C22 C21 H21 120.4
C23 C22 C21 117.9(2)
C23 C22 H22 121.0
C21 C22 H22 121.0
N4 C23 C22 124.1(2)
N4 C23 H23 118.0
C22 C23 H23 118.0
O7 C24 O6 124.43(19)
O7 C24 C4 122.53(19)
O6 C24 C4 113.01(17)
O6 C25 H25A 109.5
O6 C25 H25B 109.5
H25A C25 H25B 109.5
O6 C25 H25C 109.5
H25A C25 H25C 109.5
H25B C25 H25C 109.5
N2 C26 C27 116.78(17)
N2 C26 H26A 108.1
C27 C26 H26A 108.1
N2 C26 H26B 108.1
C27 C26 H26B 108.1
H26A C26 H26B 107.3
O9 C27 O8 125.3(2)
O9 C27 C26 125.67(18)
O8 C27 C26 109.05(18)
O8 C28 C29 109.8(2)
O8 C28 H28A 109.7
C29 C28 H28A 109.7
O8 C28 H28B 109.7
C29 C28 H28B 109.7
H28A C28 H28B 108.2
C28 C29 H29A 109.5
C28 C29 H29B 109.5
H29A C29 H29B 109.5
C28 C29 H29C 109.5
H29A C29 H29C 109.5
H29B C29 H29C 109.5
C15 N1 C2 117.13(14)
C15 N1 C3 113.76(15)
C2 N1 C3 112.62(14)
C26 N2 C6 118.16(14)
C26 N2 C5 116.43(15)
C6 N2 C5 113.49(15)
C10 N3 C14 117.35(19)
C23 N4 C19 117.6(2)
C8 O2 C9 115.59(17)
C16 O4 C17 116.03(17)
C24 O6 C25 116.21(18)
C27 O8 C28 118.3(2)

loop_
_geom_bond_atom_site_label_1
_geom_bond_atom_site_label_2
_geom_bond_distance
C1 C8 1.524(2)
C1 C7 1.537(2)
C1 C6 1.560(3)
C1 C2 1.571(3)
C2 N1 1.455(2)
C2 C10 1.516(3)
C2 H2 1.0000
C3 N1 1.462(2)
C3 C19 1.518(3)
C3 C4 1.579(3)
C3 H3 1.0000
C4 C24 1.531(3)
C4 C7 1.537(3)
C4 C5 1.562(3)
C5 N2 1.453(2)
C5 H5A 0.9900
C5 H5B 0.9900
C6 N2 1.452(2)
C6 H6A 0.9900
C6 H6B 0.9900
C7 O1 1.201(2)
C8 O3 1.207(2)
C8 O2 1.341(2)
C9 O2 1.443(2)
C9 H9A 0.9800
C9 H9B 0.9800
C9 H9C 0.9800
C10 N3 1.337(3)
C10 C11 1.395(3)
C11 C12 1.388(3)
C11 H11 0.9500
C12 C13 1.389(3)
C12 H12 0.9500
C13 C14 1.382(4)
C13 H13 0.9500
C14 N3 1.338(3)
C14 H14 0.9500
C15 N1 1.455(2)
C15 C16 1.513(3)
C15 H15A 0.9900
C15 H15B 0.9900
C16 O5 1.187(3)
C16 O4 1.332(2)
C17 O4 1.448(3)
C17 C18 1.493(3)
C17 H17A 0.9900
C17 H17B 0.9900
C18 H18A 0.9800
C18 H18B 0.9800
C18 H18C 0.9800
C19 N4 1.346(3)
C19 C20 1.388(3)
C20 C21 1.387(3)
C20 H20 0.9500
C21 C22 1.387(4)
C21 H21 0.9500
C22 C23 1.375(4)
C22 H22 0.9500
C23 N4 1.340(3)
C23 H23 0.9500
C24 O7 1.204(3)
C24 O6 1.320(3)
C25 O6 1.455(3)
C25 H25A 0.9800
C25 H25B 0.9800
C25 H25C 0.9800
C26 N2 1.447(2)
C26 C27 1.510(3)
C26 H26A 0.9900
C26 H26B 0.9900
C27 O9 1.197(3)
C27 O8 1.343(2)
C28 O8 1.456(3)
C28 C29 1.484(4)
C28 H28A 0.9900
C28 H28B 0.9900
C29 H29A 0.9800
C29 H29B 0.9800
C29 H29C 0.9800

loop_
_geom_torsion_atom_site_label_1
_geom_torsion_atom_site_label_2
_geom_torsion_atom_site_label_3
_geom_torsion_atom_site_label_4
_geom_torsion
C8 C1 C2 N1 112.24(17)
C7 C1 C2 N1 -8.5(2)
C6 C1 C2 N1 -121.70(15)
C8 C1 C2 C10 -22.0(2)
C7 C1 C2 C10 -142.81(15)
C6 C1 C2 C10 104.03(17)
N1 C3 C4 C24 -125.35(16)
C19 C3 C4 C24 103.83(18)
N1 C3 C4 C7 -9.4(2)
C19 C3 C4 C7 -140.25(15)
N1 C3 C4 C5 105.52(18)
C19 C3 C4 C5 -25.3(2)
C24 C4 C5 N2 174.91(16)
C7 C4 C5 N2 60.42(19)
C3 C4 C5 N2 -57.9(2)
C8 C1 C6 N2 -175.34(15)
C7 C1 C6 N2 -60.08(19)
C2 C1 C6 N2 55.14(19)
C24 C4 C7 O1 -9.2(3)
C5 C4 C7 O1 109.7(2)
C3 C4 C7 O1 -126.5(2)
C24 C4 C7 C1 177.33(16)
C5 C4 C7 C1 -63.75(19)
C3 C4 C7 C1 60.01(19)
C8 C1 C7 O1 9.5(3)
C6 C1 C7 O1 -108.4(2)
C2 C1 C7 O1 136.3(2)
C8 C1 C7 C4 -177.02(15)
C6 C1 C7 C4 65.07(19)
C2 C1 C7 C4 -50.23(19)
C7 C1 C8 O3 -105.7(2)
C6 C1 C8 O3 8.2(3)
C2 C1 C8 O3 132.9(2)
C7 C1 C8 O2 70.7(2)
C6 C1 C8 O2 -175.38(15)
C2 C1 C8 O2 -50.7(2)
N1 C2 C10 N3 -159.93(16)
C1 C2 C10 N3 -25.1(2)
N1 C2 C10 C11 27.5(2)
C1 C2 C10 C11 162.35(17)
N3 C10 C11 C12 -0.5(3)
C2 C10 C11 C12 171.55(17)
C10 C11 C12 C13 0.1(3)
C11 C12 C13 C14 0.2(3)
C12 C13 C14 N3 -0.2(3)
N1 C15 C16 O5 -2.1(3)
N1 C15 C16 O4 178.60(16)
N1 C3 C19 N4 -177.06(16)
C4 C3 C19 N4 -46.1(2)
N1 C3 C19 C20 8.8(3)
C4 C3 C19 C20 139.78(19)
N4 C19 C20 C21 1.0(3)
C3 C19 C20 C21 174.6(2)
C19 C20 C21 C22 -0.4(3)
C20 C21 C22 C23 -0.2(4)
C21 C22 C23 N4 0.2(4)
C7 C4 C24 O7 -83.5(2)
C5 C4 C24 O7 164.60(19)
C3 C4 C24 O7 33.6(3)
C7 C4 C24 O6 94.82(19)
C5 C4 C24 O6 -17.1(2)
C3 C4 C24 O6 -148.11(16)
N2 C26 C27 O9 7.4(3)
N2 C26 C27 O8 -170.85(16)
C16 C15 N1 C2 -143.32(17)
C16 C15 N1 C3 82.4(2)
C10 C2 N1 C15 61.5(2)
C1 C2 N1 C15 -74.8(2)
C10 C2 N1 C3 -163.76(15)
C1 C2 N1 C3 59.9(2)
C19 C3 N1 C15 -140.83(17)
C4 C3 N1 C15 87.24(19)
C19 C3 N1 C2 82.85(19)
C4 C3 N1 C2 -49.1(2)
C27 C26 N2 C6 -83.3(2)
C27 C26 N2 C5 57.1(2)
C1 C6 N2 C26 -153.91(17)
C1 C6 N2 C5 64.5(2)
C4 C5 N2 C26 151.60(17)
C4 C5 N2 C6 -66.2(2)
C11 C10 N3 C14 0.5(3)
C2 C10 N3 C14 -171.86(16)
C13 C14 N3 C10 -0.2(3)
C22 C23 N4 C19 0.4(3)
C20 C19 N4 C23 -1.0(3)
C3 C19 N4 C23 -175.13(18)
O3 C8 O2 C9 0.0(3)
C1 C8 O2 C9 -176.40(17)
O5 C16 O4 C17 0.8(3)
C15 C16 O4 C17 -179.88(17)
C18 C17 O4 C16 -174.9(2)
O7 C24 O6 C25 4.6(3)
C4 C24 O6 C25 -173.66(18)
O9 C27 O8 C28 2.1(3)
C26 C27 O8 C28 -179.60(18)
C29 C28 O8 C27 95.2(3)
